data_4070420
loop_
_publ_author_name
'Coe, Benjamin J.'
'Docherty, Rebecca J.'
'Foxon, Simon P.'
'Harper, Elizabeth C.'
'Helliwell, Madeleine'
'Raftery, James'
'Clays, Koen'
'Franz, Edith'
'Brunschwig, Bruce S.'

_publ_section_title
;
 Syntheses and Properties of Salts of Chromophores with Ferrocenyl
 Electron Donor Groups and Quaternary Nitrogen Acceptors
;
_journal_issue 24
_journal_name_full Organometallics
_journal_page_first 6880
_journal_paper_doi 10.1021/om9007955
_journal_volume 28
_journal_year 2009
_chemical_formula_sum 'C26 H22 F6 Fe N P S'
_chemical_formula_weight 581.33
_space_group_IT_number 14
_symmetry_cell_setting monoclinic
_symmetry_space_group_name_Hall '-P 2yn'
_symmetry_space_group_name_H-M 'P 1 21/n 1'
_atom_sites_solution_hydrogens geom
_atom_sites_solution_primary direct
_atom_sites_solution_secondary difmap
_audit_creation_method SHELXL-97
_cell_angle_alpha 90.00
_cell_angle_beta 104.181(2)
_cell_angle_gamma 90.00
_cell_formula_units_Z 8
_cell_length_a 12.5672(13)
_cell_length_b 21.354(2)
_cell_length_c 18.1605(19)
_cell_measurement_reflns_used 6694
_cell_measurement_temperature 100(2)
_cell_measurement_theta_max 26.36
_cell_measurement_theta_min 2.23
_cell_volume 4725.0(8)
_computing_cell_refinement 'Bruker SMART'
_computing_data_collection 'Bruker SMART'
_computing_data_reduction 'Bruker SAINT'
_computing_molecular_graphics 'Bruker SHELXTL'
_computing_publication_material 'Bruker SHELXTL'
_computing_structure_refinement 'SHELXL-97 (Sheldrick, 1997)'
_computing_structure_solution 'SHELXS-97 (Sheldrick, 1990)'
_diffrn_ambient_temperature 100(2)
_diffrn_measured_fraction_theta_full 0.999
_diffrn_measured_fraction_theta_max 0.999
_diffrn_measurement_device_type 'CCD area detector'
_diffrn_measurement_method 'phi and omega scans'
_diffrn_radiation_monochromator graphite
_diffrn_radiation_source 'fine-focus sealed tube'
_diffrn_radiation_type MoK\a
_diffrn_radiation_wavelength 0.71073
_diffrn_reflns_av_R_equivalents 0.0444
_diffrn_reflns_av_sigmaI/netI 0.0428
_diffrn_reflns_limit_h_max 15
_diffrn_reflns_limit_h_min -15
_diffrn_reflns_limit_k_max 26
_diffrn_reflns_limit_k_min -26
_diffrn_reflns_limit_l_max 22
_diffrn_reflns_limit_l_min -22
_diffrn_reflns_number 37427
_diffrn_reflns_theta_full 26.39
_diffrn_reflns_theta_max 26.39
_diffrn_reflns_theta_min 1.50
_exptl_absorpt_coefficient_mu 0.859
_exptl_absorpt_correction_T_max 0.9190
_exptl_absorpt_correction_T_min 0.7827
_exptl_absorpt_correction_type multi-scan
_exptl_absorpt_process_details SADABS
_exptl_crystal_colour purple
_exptl_crystal_density_diffrn 1.634
_exptl_crystal_density_method 'not measured'
_exptl_crystal_description Block
_exptl_crystal_F_000 2368
_exptl_crystal_size_max 0.30
_exptl_crystal_size_mid 0.20
_exptl_crystal_size_min 0.10
_refine_diff_density_max 0.650
_refine_diff_density_min -0.316
_refine_diff_density_rms 0.079
_refine_ls_extinction_method none
_refine_ls_goodness_of_fit_ref 1.081
_refine_ls_hydrogen_treatment constr
_refine_ls_matrix_type full
_refine_ls_number_parameters 651
_refine_ls_number_reflns 9673
_refine_ls_number_restraints 0
_refine_ls_restrained_S_all 1.081
_refine_ls_R_factor_all 0.0625
_refine_ls_R_factor_gt 0.0464
_refine_ls_shift/su_max 0.018
_refine_ls_shift/su_mean 0.001
_refine_ls_structure_factor_coef Fsqd
_refine_ls_weighting_details 'calc w=1/[\s^2^(Fo^2^)+(0.0306P)^2^+6.1486P] where P=(Fo^2^+2Fc^2^)/3'
_refine_ls_weighting_scheme calc
_refine_ls_wR_factor_gt 0.0894
_refine_ls_wR_factor_ref 0.0953
_reflns_number_gt 7794
_reflns_number_total 9673
_reflns_threshold_expression >2sigma(I)
_cod_data_source_file om9007955_si_001.cif
_cod_data_source_block '[4]PF6'
_cod_depositor_comments
;
The following automatic conversions were performed:

'_symmetry_cell_setting' value 'Monoclinic' changed to 'monoclinic'
according to /home/saulius/struct/CIF-dictionaries/cif_core.dic
dictionary named 'cif_core.dic' version 2.4.2 from 2011-04-26.

Automatic conversion script
Id: cif_fix_values 1715 2011-07-08 13:25:40Z adriana 
;
_cod_original_cell_volume 4725.1(8)
_cod_original_sg_symbol_H-M P2(1)/n
_cod_database_code 4070420

loop_
_symmetry_equiv_pos_as_xyz
'x, y, z'
'-x+1/2, y+1/2, -z+1/2'
'-x, -y, -z'
'x-1/2, -y-1/2, z-1/2'

loop_
_atom_site_label
_atom_site_type_symbol
_atom_site_fract_x
_atom_site_fract_y
_atom_site_fract_z
_atom_site_U_iso_or_equiv
_atom_site_adp_type
_atom_site_occupancy
_atom_site_symmetry_multiplicity
_atom_site_calc_flag
_atom_site_refinement_flags
Fe1 Fe 0.39650(3) 0.147821(19) 0.59586(2) 0.01657(10) Uani 1 1 d .
Fe2 Fe 0.90366(3) 1.073322(18) 0.60491(2) 0.01401(10) Uani 1 1 d .
S1 S 0.22722(6) 0.89092(3) 0.71999(4) 0.01802(16) Uani 1 1 d .
S2 S -0.31169(6) 0.34709(3) 0.60931(4) 0.01981(16) Uani 1 1 d .
P1 P 0.62930(6) 0.70708(3) 0.63984(5) 0.01872(17) Uani 1 1 d .
P2 P 0.35563(6) 0.05960(3) 0.87077(4) 0.01677(16) Uani 1 1 d .
N1 N -0.25548(19) 0.45919(11) 0.58921(13) 0.0164(5) Uani 1 1 d .
N2 N 0.25836(19) 0.80228(11) 0.63352(13) 0.0160(5) Uani 1 1 d .
F1 F 0.28159(15) 0.06533(10) 0.93080(10) 0.0349(5) Uani 1 1 d .
F2 F 0.45118(14) 0.09820(9) 0.92694(10) 0.0301(4) Uani 1 1 d .
F3 F 0.40752(17) -0.00389(9) 0.91086(12) 0.0416(5) Uani 1 1 d .
F4 F 0.30344(15) 0.12312(8) 0.83150(10) 0.0300(4) Uani 1 1 d .
F5 F 0.42991(16) 0.05412(11) 0.81138(11) 0.0420(5) Uani 1 1 d .
F6 F 0.26077(16) 0.02062(9) 0.81515(11) 0.0354(5) Uani 1 1 d .
F7 F 0.72013(15) 0.71496(10) 0.59270(12) 0.0391(5) Uani 1 1 d .
F8 F 0.70404(18) 0.74726(9) 0.70739(11) 0.0409(5) Uani 1 1 d .
F9 F 0.57027(15) 0.76981(8) 0.60079(10) 0.0286(4) Uani 1 1 d .
F10 F 0.53908(17) 0.70030(11) 0.68718(13) 0.0502(6) Uani 1 1 d .
F11 F 0.55495(17) 0.66760(9) 0.57207(12) 0.0403(5) Uani 1 1 d .
F12 F 0.68845(15) 0.64490(8) 0.67826(11) 0.0333(5) Uani 1 1 d .
C1 C 0.3203(3) 0.06525(14) 0.60768(18) 0.0255(7) Uani 1 1 d .
H1 H 0.3125 0.0464 0.6565 0.031 Uiso 1 1 calc R
C2 C 0.4079(3) 0.05463(14) 0.57224(18) 0.0255(7) Uani 1 1 d .
H2 H 0.4732 0.0272 0.5922 0.031 Uiso 1 1 calc R
C3 C 0.3877(3) 0.09017(15) 0.50439(18) 0.0268(7) Uani 1 1 d .
H3 H 0.4359 0.0922 0.4680 0.032 Uiso 1 1 calc R
C4 C 0.2875(3) 0.12314(15) 0.49764(18) 0.0276(7) Uani 1 1 d .
H4 H 0.2525 0.1522 0.4554 0.033 Uiso 1 1 calc R
C5 C 0.2457(3) 0.10767(14) 0.56081(18) 0.0250(7) Uani 1 1 d .
H5 H 0.1761 0.1239 0.5711 0.030 Uiso 1 1 calc R
C6 C 0.5320(2) 0.17640(14) 0.67717(18) 0.0225(7) Uani 1 1 d .
H6 H 0.5917 0.1485 0.7060 0.027 Uiso 1 1 calc R
C7 C 0.5298(3) 0.20576(14) 0.60697(19) 0.0243(7) Uani 1 1 d .
H7 H 0.5877 0.2025 0.5779 0.029 Uiso 1 1 calc R
C8 C 0.4300(2) 0.23994(13) 0.58439(18) 0.0202(6) Uani 1 1 d .
H8 H 0.4059 0.2653 0.5369 0.024 Uiso 1 1 calc R
C9 C 0.3698(2) 0.23178(13) 0.64135(16) 0.0170(6) Uani 1 1 d .
C10 C 0.4341(2) 0.19151(13) 0.69868(17) 0.0188(6) Uani 1 1 d .
H10 H 0.4134 0.1769 0.7456 0.023 Uiso 1 1 calc R
C11 C 0.2605(2) 0.25758(13) 0.63875(16) 0.0163(6) Uani 1 1 d .
C12 C 0.1977(2) 0.23520(12) 0.68715(16) 0.0159(6) Uani 1 1 d .
H12 H 0.2265 0.2032 0.7228 0.019 Uiso 1 1 calc R
C13 C 0.2151(2) 0.30541(14) 0.58757(17) 0.0193(6) Uani 1 1 d .
H13 H 0.2559 0.3213 0.5540 0.023 Uiso 1 1 calc R
C14 C 0.0941(2) 0.25909(13) 0.68379(16) 0.0173(6) Uani 1 1 d .
H14 H 0.0523 0.2425 0.7163 0.021 Uiso 1 1 calc R
C15 C 0.1128(2) 0.32986(13) 0.58492(16) 0.0186(6) Uani 1 1 d .
H15 H 0.0845 0.3624 0.5499 0.022 Uiso 1 1 calc R
C16 C 0.0502(2) 0.30726(13) 0.63333(16) 0.0163(6) Uani 1 1 d .
C17 C -0.0585(2) 0.33102(13) 0.63197(16) 0.0182(6) Uani 1 1 d .
H17 H -0.1007 0.3075 0.6590 0.022 Uiso 1 1 calc R
C18 C -0.1055(2) 0.38299(14) 0.59640(16) 0.0191(6) Uani 1 1 d .
H18 H -0.0652 0.4084 0.5698 0.023 Uiso 1 1 calc R
C19 C -0.2155(2) 0.40107(13) 0.59761(16) 0.0172(6) Uani 1 1 d .
C20 C -0.5154(2) 0.40044(14) 0.61424(17) 0.0211(6) Uani 1 1 d .
H20 H -0.5456 0.3608 0.6217 0.025 Uiso 1 1 calc R
C21 C -0.5762(2) 0.45488(15) 0.61123(17) 0.0236(7) Uani 1 1 d .
H21 H -0.6492 0.4527 0.6172 0.028 Uiso 1 1 calc R
C22 C -0.5317(2) 0.51301(15) 0.59951(16) 0.0222(7) Uani 1 1 d .
H22 H -0.5752 0.5496 0.5975 0.027 Uiso 1 1 calc R
C23 C -0.4256(2) 0.51845(14) 0.59084(16) 0.0197(6) Uani 1 1 d .
H23 H -0.3959 0.5580 0.5826 0.024 Uiso 1 1 calc R
C24 C -0.3644(2) 0.46389(13) 0.59470(15) 0.0157(6) Uani 1 1 d .
C25 C -0.4085(2) 0.40583(13) 0.60597(16) 0.0179(6) Uani 1 1 d .
C26 C -0.1925(2) 0.51493(14) 0.57727(18) 0.0212(6) Uani 1 1 d .
H26A H -0.1143 0.5044 0.5879 0.032 Uiso 1 1 calc R
H26B H -0.2035 0.5485 0.6115 0.032 Uiso 1 1 calc R
H26C H -0.2178 0.5290 0.5245 0.032 Uiso 1 1 calc R
C27 C 1.0381(2) 1.01599(14) 0.63023(17) 0.0209(6) Uani 1 1 d .
H27 H 1.0903 1.0087 0.5975 0.025 Uiso 1 1 calc R
C28 C 1.0478(2) 1.06314(14) 0.68645(17) 0.0193(6) Uani 1 1 d .
H28 H 1.1079 1.0949 0.7001 0.023 Uiso 1 1 calc R
C29 C 0.9559(2) 1.05831(13) 0.71889(16) 0.0176(6) Uani 1 1 d .
H29 H 0.9405 1.0859 0.7596 0.021 Uiso 1 1 calc R
C30 C 0.8893(2) 1.00722(13) 0.68333(16) 0.0157(6) Uani 1 1 d .
C31 C 0.9410(2) 0.98117(13) 0.62816(17) 0.0183(6) Uani 1 1 d .
H31 H 0.9132 0.9450 0.5938 0.022 Uiso 1 1 calc R
C32 C 0.8198(3) 1.15592(14) 0.59079(18) 0.0241(7) Uani 1 1 d .
H32 H 0.8089 1.1842 0.6322 0.029 Uiso 1 1 calc R
C33 C 0.9083(3) 1.15850(14) 0.55490(17) 0.0223(7) Uani 1 1 d .
H33 H 0.9708 1.1888 0.5668 0.027 Uiso 1 1 calc R
C34 C 0.8932(3) 1.10994(14) 0.49981(16) 0.0210(6) Uani 1 1 d .
H34 H 0.9431 1.1002 0.4660 0.025 Uiso 1 1 calc R
C35 C 0.7948(3) 1.07787(14) 0.50102(17) 0.0229(7) Uani 1 1 d .
H35 H 0.7633 1.0413 0.4685 0.027 Uiso 1 1 calc R
C36 C 0.7495(2) 1.10606(14) 0.55713(18) 0.0238(7) Uani 1 1 d .
H36 H 0.6806 1.0929 0.5710 0.029 Uiso 1 1 calc R
C37 C 0.7854(2) 0.98512(13) 0.69809(15) 0.0137(6) Uani 1 1 d .
C38 C 0.7559(2) 0.92219(13) 0.68686(16) 0.0185(6) Uani 1 1 d .
H38 H 0.8062 0.8935 0.6740 0.022 Uiso 1 1 calc R
C39 C 0.6553(2) 0.90065(13) 0.69399(16) 0.0184(6) Uani 1 1 d .
H39 H 0.6377 0.8575 0.6864 0.022 Uiso 1 1 calc R
C40 C 0.5791(2) 0.94162(13) 0.71229(15) 0.0156(6) Uani 1 1 d .
C41 C 0.6110(2) 1.00404(13) 0.72869(16) 0.0171(6) Uani 1 1 d .
H41 H 0.5627 1.0321 0.7449 0.021 Uiso 1 1 calc R
C42 C 0.7122(2) 1.02527(13) 0.72149(16) 0.0176(6) Uani 1 1 d .
H42 H 0.7321 1.0678 0.7326 0.021 Uiso 1 1 calc R
C43 C 0.4677(2) 0.92179(13) 0.71045(16) 0.0172(6) Uani 1 1 d .
H43 H 0.4258 0.9472 0.7359 0.021 Uiso 1 1 calc R
C44 C 0.4200(2) 0.86987(13) 0.67506(16) 0.0168(6) Uani 1 1 d .
H44 H 0.4622 0.8440 0.6504 0.020 Uiso 1 1 calc R
C45 C 0.3091(2) 0.85117(13) 0.67231(16) 0.0166(6) Uani 1 1 d .
C46 C 0.1501(2) 0.79377(13) 0.63958(16) 0.0166(6) Uani 1 1 d .
C47 C 0.1202(2) 0.83867(13) 0.68599(16) 0.0161(6) Uani 1 1 d .
C48 C 0.0161(2) 0.83842(13) 0.70006(17) 0.0194(6) Uani 1 1 d .
H48 H -0.0046 0.8689 0.7320 0.023 Uiso 1 1 calc R
C49 C 0.0771(2) 0.74767(13) 0.60433(16) 0.0181(6) Uani 1 1 d .
H49 H 0.0974 0.7173 0.5721 0.022 Uiso 1 1 calc R
C50 C -0.0259(2) 0.74789(14) 0.61814(17) 0.0214(7) Uani 1 1 d .
H50 H -0.0778 0.7171 0.5946 0.026 Uiso 1 1 calc R
C51 C -0.0558(2) 0.79216(13) 0.66585(17) 0.0203(6) Uani 1 1 d .
H51 H -0.1271 0.7904 0.6750 0.024 Uiso 1 1 calc R
C52 C 0.3055(2) 0.75967(14) 0.58683(17) 0.0211(6) Uani 1 1 d .
H52A H 0.3811 0.7723 0.5888 0.032 Uiso 1 1 calc R
H52B H 0.2617 0.7613 0.5342 0.032 Uiso 1 1 calc R
H52C H 0.3051 0.7169 0.6062 0.032 Uiso 1 1 calc R

loop_
_atom_site_aniso_label
_atom_site_aniso_U_11
_atom_site_aniso_U_22
_atom_site_aniso_U_33
_atom_site_aniso_U_23
_atom_site_aniso_U_13
_atom_site_aniso_U_12
Fe1 0.0176(2) 0.0139(2) 0.0173(2) -0.00104(17) 0.00248(17) 0.00102(17)
Fe2 0.0144(2) 0.0129(2) 0.0144(2) 0.00096(16) 0.00274(16) -0.00026(16)
S1 0.0158(4) 0.0172(4) 0.0206(4) -0.0017(3) 0.0035(3) -0.0007(3)
S2 0.0160(4) 0.0159(4) 0.0275(4) -0.0013(3) 0.0054(3) 0.0006(3)
P1 0.0190(4) 0.0145(4) 0.0237(4) 0.0027(3) 0.0072(3) 0.0017(3)
P2 0.0161(4) 0.0168(4) 0.0176(4) 0.0002(3) 0.0044(3) -0.0006(3)
N1 0.0151(12) 0.0176(12) 0.0155(12) -0.0022(10) 0.0018(10) 0.0001(10)
N2 0.0158(12) 0.0141(12) 0.0174(12) 0.0023(10) 0.0026(10) -0.0002(9)
F1 0.0267(10) 0.0573(14) 0.0244(10) 0.0029(9) 0.0129(8) -0.0024(9)
F2 0.0230(10) 0.0329(11) 0.0301(10) -0.0025(8) -0.0018(8) -0.0077(8)
F3 0.0409(12) 0.0232(10) 0.0542(14) 0.0109(9) -0.0009(10) 0.0072(9)
F4 0.0311(10) 0.0218(10) 0.0334(11) 0.0073(8) 0.0006(9) 0.0034(8)
F5 0.0345(12) 0.0646(15) 0.0334(12) -0.0047(10) 0.0210(10) 0.0064(10)
F6 0.0341(11) 0.0310(11) 0.0348(11) -0.0065(9) -0.0036(9) -0.0110(9)
F7 0.0247(10) 0.0555(14) 0.0408(12) 0.0128(10) 0.0149(9) 0.0084(9)
F8 0.0519(13) 0.0277(11) 0.0360(12) -0.0041(9) -0.0029(10) 0.0013(10)
F9 0.0335(10) 0.0194(9) 0.0344(11) 0.0060(8) 0.0114(9) 0.0084(8)
F10 0.0363(12) 0.0705(16) 0.0520(14) 0.0301(12) 0.0265(11) 0.0138(11)
F11 0.0470(13) 0.0206(10) 0.0428(12) 0.0011(9) -0.0091(10) -0.0041(9)
F12 0.0352(11) 0.0222(10) 0.0386(11) 0.0087(8) 0.0014(9) 0.0069(8)
C1 0.0343(18) 0.0167(15) 0.0232(16) -0.0041(13) 0.0026(14) -0.0109(13)
C2 0.0308(18) 0.0164(15) 0.0253(17) -0.0077(13) -0.0009(14) 0.0012(13)
C3 0.0328(19) 0.0248(17) 0.0205(16) -0.0066(13) 0.0025(14) 0.0042(14)
C4 0.0330(18) 0.0226(16) 0.0205(16) -0.0064(13) -0.0062(14) 0.0023(14)
C5 0.0204(16) 0.0213(16) 0.0300(18) -0.0104(13) 0.0001(14) -0.0069(13)
C6 0.0138(15) 0.0162(15) 0.0339(18) -0.0043(13) -0.0013(13) 0.0008(12)
C7 0.0191(16) 0.0174(15) 0.0378(19) -0.0020(13) 0.0098(14) -0.0013(12)
C8 0.0207(15) 0.0135(14) 0.0275(17) 0.0015(12) 0.0078(13) 0.0000(12)
C9 0.0180(15) 0.0123(14) 0.0193(15) -0.0034(11) 0.0019(12) -0.0008(11)
C10 0.0169(15) 0.0172(15) 0.0196(15) -0.0053(12) -0.0011(12) -0.0002(12)
C11 0.0166(14) 0.0146(14) 0.0158(14) -0.0042(11) 0.0004(12) -0.0006(11)
C12 0.0171(14) 0.0103(13) 0.0177(14) -0.0005(11) -0.0005(12) 0.0000(11)
C13 0.0182(15) 0.0213(15) 0.0187(15) -0.0003(12) 0.0054(12) 0.0000(12)
C14 0.0187(15) 0.0173(14) 0.0161(14) -0.0027(12) 0.0046(12) -0.0034(12)
C15 0.0184(15) 0.0170(14) 0.0186(15) 0.0009(12) 0.0014(12) 0.0036(12)
C16 0.0156(14) 0.0153(14) 0.0164(14) -0.0060(11) 0.0011(12) -0.0015(11)
C17 0.0180(15) 0.0194(15) 0.0176(15) -0.0039(12) 0.0051(12) -0.0011(12)
C18 0.0172(15) 0.0232(16) 0.0169(15) -0.0037(12) 0.0041(12) -0.0010(12)
C19 0.0185(15) 0.0184(15) 0.0142(14) -0.0015(11) 0.0032(12) 0.0007(12)
C20 0.0180(15) 0.0236(16) 0.0220(16) -0.0033(13) 0.0055(13) -0.0019(12)
C21 0.0182(16) 0.0318(18) 0.0202(16) -0.0042(13) 0.0037(13) 0.0017(13)
C22 0.0212(16) 0.0252(16) 0.0179(15) -0.0051(13) 0.0003(13) 0.0083(13)
C23 0.0227(16) 0.0196(15) 0.0153(15) -0.0029(12) 0.0018(12) 0.0016(12)
C24 0.0153(14) 0.0196(15) 0.0110(13) -0.0031(11) 0.0011(11) 0.0017(11)
C25 0.0166(15) 0.0182(15) 0.0180(15) -0.0035(12) 0.0026(12) 0.0023(12)
C26 0.0184(15) 0.0193(15) 0.0259(16) 0.0003(13) 0.0054(13) -0.0012(12)
C27 0.0176(15) 0.0202(15) 0.0257(16) 0.0060(13) 0.0070(13) 0.0047(12)
C28 0.0138(14) 0.0203(15) 0.0213(15) 0.0061(12) -0.0005(12) 0.0007(12)
C29 0.0170(15) 0.0186(15) 0.0163(15) 0.0029(12) 0.0022(12) 0.0001(12)
C30 0.0156(14) 0.0144(14) 0.0162(14) 0.0050(11) 0.0024(12) 0.0019(11)
C31 0.0172(15) 0.0148(14) 0.0233(16) 0.0030(12) 0.0056(12) 0.0013(11)
C32 0.0313(18) 0.0170(15) 0.0224(16) 0.0033(13) 0.0035(14) 0.0106(13)
C33 0.0274(17) 0.0163(15) 0.0205(16) 0.0034(12) 0.0010(13) -0.0023(12)
C34 0.0269(17) 0.0205(15) 0.0150(15) 0.0044(12) 0.0041(13) 0.0012(13)
C35 0.0254(16) 0.0177(15) 0.0207(15) 0.0047(12) -0.0039(13) -0.0011(13)
C36 0.0162(15) 0.0240(16) 0.0291(17) 0.0092(14) 0.0018(13) 0.0046(12)
C37 0.0143(14) 0.0170(14) 0.0087(13) 0.0040(11) 0.0007(11) 0.0007(11)
C38 0.0177(15) 0.0189(15) 0.0195(15) -0.0001(12) 0.0054(12) 0.0049(12)
C39 0.0192(15) 0.0128(14) 0.0221(16) 0.0023(12) 0.0028(12) -0.0014(11)
C40 0.0156(14) 0.0184(14) 0.0121(13) 0.0027(11) 0.0020(11) -0.0002(11)
C41 0.0179(15) 0.0196(15) 0.0142(14) -0.0002(12) 0.0046(12) 0.0025(12)
C42 0.0220(15) 0.0140(14) 0.0166(15) -0.0023(11) 0.0042(12) -0.0020(12)
C43 0.0166(14) 0.0212(15) 0.0143(14) 0.0033(12) 0.0049(12) 0.0028(12)
C44 0.0150(14) 0.0175(14) 0.0178(14) 0.0037(12) 0.0041(12) 0.0021(11)
C45 0.0186(14) 0.0138(14) 0.0163(14) 0.0033(11) 0.0023(12) 0.0014(11)
C46 0.0151(14) 0.0165(14) 0.0180(15) 0.0070(12) 0.0036(12) 0.0008(11)
C47 0.0163(14) 0.0131(14) 0.0167(14) 0.0043(11) 0.0001(12) -0.0001(11)
C48 0.0198(15) 0.0171(15) 0.0208(15) 0.0039(12) 0.0041(12) 0.0036(12)
C49 0.0200(15) 0.0158(14) 0.0172(15) 0.0032(11) 0.0020(12) 0.0009(12)
C50 0.0172(15) 0.0157(15) 0.0273(17) 0.0047(12) -0.0020(13) -0.0016(12)
C51 0.0137(14) 0.0195(15) 0.0279(17) 0.0080(13) 0.0058(13) 0.0034(12)
C52 0.0174(15) 0.0198(15) 0.0251(16) -0.0018(13) 0.0033(13) 0.0000(12)

loop_
_atom_type_symbol
_atom_type_description
_atom_type_scat_dispersion_real
_atom_type_scat_dispersion_imag
_atom_type_scat_source
C C 0.0033 0.0016 'International Tables Vol C Tables 4.2.6.8 and 6.1.1.4'
H H 0.0000 0.0000 'International Tables Vol C Tables 4.2.6.8 and 6.1.1.4'
N N 0.0061 0.0033 'International Tables Vol C Tables 4.2.6.8 and 6.1.1.4'
F F 0.0171 0.0103 'International Tables Vol C Tables 4.2.6.8 and 6.1.1.4'
P P 0.1023 0.0942 'International Tables Vol C Tables 4.2.6.8 and 6.1.1.4'
S S 0.1246 0.1234 'International Tables Vol C Tables 4.2.6.8 and 6.1.1.4'
Fe Fe 0.3463 0.8444 'International Tables Vol C Tables 4.2.6.8 and 6.1.1.4'

loop_
_geom_angle_atom_site_label_1
_geom_angle_atom_site_label_2
_geom_angle_atom_site_label_3
_geom_angle
C8 Fe1 C4 105.83(13)
C8 Fe1 C9 41.26(12)
C4 Fe1 C9 116.20(12)
C8 Fe1 C5 125.17(13)
C4 Fe1 C5 40.63(13)
C9 Fe1 C5 105.36(12)
C8 Fe1 C10 69.11(12)
C4 Fe1 C10 151.34(12)
C9 Fe1 C10 41.30(11)
C5 Fe1 C10 117.95(13)
C8 Fe1 C1 163.77(13)
C4 Fe1 C1 68.66(13)
C9 Fe1 C1 126.14(13)
C5 Fe1 C1 40.94(13)
C10 Fe1 C1 107.97(12)
C8 Fe1 C2 153.09(13)
C4 Fe1 C2 68.37(13)
C9 Fe1 C2 165.38(13)
C5 Fe1 C2 68.46(13)
C10 Fe1 C2 128.66(12)
C1 Fe1 C2 40.71(13)
C8 Fe1 C3 118.02(13)
C4 Fe1 C3 40.76(12)
C9 Fe1 C3 151.25(12)
C5 Fe1 C3 68.42(13)
C10 Fe1 C3 166.65(12)
C1 Fe1 C3 68.46(13)
C2 Fe1 C3 40.44(12)
C8 Fe1 C7 40.74(12)
C4 Fe1 C7 126.90(14)
C9 Fe1 C7 68.94(12)
C5 Fe1 C7 163.73(13)
C10 Fe1 C7 68.50(13)
C1 Fe1 C7 154.46(13)
C2 Fe1 C7 120.58(13)
C3 Fe1 C7 108.81(14)
C8 Fe1 C6 68.30(12)
C4 Fe1 C6 165.62(14)
C9 Fe1 C6 68.69(11)
C5 Fe1 C6 153.44(13)
C10 Fe1 C6 40.52(12)
C1 Fe1 C6 120.54(13)
C2 Fe1 C6 110.54(12)
C3 Fe1 C6 129.18(13)
C7 Fe1 C6 40.31(12)
C29 Fe2 C34 160.57(12)
C29 Fe2 C32 106.97(12)
C34 Fe2 C32 68.72(12)
C29 Fe2 C33 123.73(12)
C34 Fe2 C33 40.79(12)
C32 Fe2 C33 40.78(12)
C29 Fe2 C31 68.78(12)
C34 Fe2 C31 121.48(12)
C32 Fe2 C31 160.93(13)
C33 Fe2 C31 156.99(12)
C29 Fe2 C36 121.42(12)
C34 Fe2 C36 68.52(13)
C32 Fe2 C36 40.81(12)
C33 Fe2 C36 68.49(12)
C31 Fe2 C36 124.31(12)
C29 Fe2 C35 157.12(12)
C34 Fe2 C35 40.70(12)
C32 Fe2 C35 68.54(12)
C33 Fe2 C35 68.43(12)
C31 Fe2 C35 107.74(12)
C36 Fe2 C35 40.58(13)
C29 Fe2 C27 68.59(12)
C34 Fe2 C27 107.48(12)
C32 Fe2 C27 156.81(13)
C33 Fe2 C27 121.43(13)
C31 Fe2 C27 40.68(11)
C36 Fe2 C27 161.02(13)
C35 Fe2 C27 124.43(13)
C29 Fe2 C30 40.99(11)
C34 Fe2 C30 157.14(12)
C32 Fe2 C30 123.64(12)
C33 Fe2 C30 160.51(12)
C31 Fe2 C30 41.08(11)
C36 Fe2 C30 107.20(12)
C35 Fe2 C30 121.49(12)
C27 Fe2 C30 68.86(12)
C29 Fe2 C28 40.75(11)
C34 Fe2 C28 124.05(12)
C32 Fe2 C28 121.36(12)
C33 Fe2 C28 107.42(12)
C31 Fe2 C28 68.35(12)
C36 Fe2 C28 157.08(13)
C35 Fe2 C28 160.86(13)
C27 Fe2 C28 40.50(12)
C30 Fe2 C28 68.72(11)
C45 S1 C47 90.62(14)
C19 S2 C25 91.10(14)
F10 P1 F11 90.49(13)
F10 P1 F7 179.13(14)
F11 P1 F7 90.16(12)
F10 P1 F12 90.30(11)
F11 P1 F12 91.13(10)
F7 P1 F12 90.26(11)
F10 P1 F8 89.81(13)
F11 P1 F8 179.47(12)
F7 P1 F8 89.54(12)
F12 P1 F8 89.30(11)
F10 P1 F9 90.07(11)
F11 P1 F9 88.87(10)
F7 P1 F9 89.37(10)
F12 P1 F9 179.63(12)
F8 P1 F9 90.69(11)
F6 P2 F5 90.23(11)
F6 P2 F4 89.94(10)
F5 P2 F4 90.27(11)
F6 P2 F3 90.23(11)
F5 P2 F3 90.28(12)
F4 P2 F3 179.42(13)
F6 P2 F2 179.54(12)
F5 P2 F2 89.82(11)
F4 P2 F2 90.52(10)
F3 P2 F2 89.31(11)
F6 P2 F1 90.13(11)
F5 P2 F1 179.65(13)
F4 P2 F1 89.74(11)
F3 P2 F1 89.71(12)
F2 P2 F1 89.83(11)
C19 N1 C24 114.0(2)
C19 N1 C26 124.5(2)
C24 N1 C26 121.5(2)
C45 N2 C46 114.1(2)
C45 N2 C52 125.7(2)
C46 N2 C52 120.1(2)
C2 C1 C5 107.4(3)
C2 C1 Fe1 69.86(17)
C5 C1 Fe1 69.24(17)
C2 C1 H1 126.3
C5 C1 H1 126.3
Fe1 C1 H1 126.3
C3 C2 C1 108.3(3)
C3 C2 Fe1 69.80(17)
C1 C2 Fe1 69.43(17)
C3 C2 H2 125.8
C1 C2 H2 125.8
Fe1 C2 H2 125.8
C2 C3 C4 107.9(3)
C2 C3 Fe1 69.76(17)
C4 C3 Fe1 69.09(17)
C2 C3 H3 126.1
C4 C3 H3 126.1
Fe1 C3 H3 126.1
C5 C4 C3 108.2(3)
C5 C4 Fe1 69.69(17)
C3 C4 Fe1 70.15(17)
C5 C4 H4 125.9
C3 C4 H4 125.9
Fe1 C4 H4 125.9
C4 C5 C1 108.2(3)
C4 C5 Fe1 69.68(18)
C1 C5 Fe1 69.83(17)
C4 C5 H5 125.9
C1 C5 H5 125.9
Fe1 C5 H5 125.9
C7 C6 C10 108.7(3)
C7 C6 Fe1 69.78(17)
C10 C6 Fe1 69.06(16)
C7 C6 H6 125.6
C10 C6 H6 125.6
Fe1 C6 H6 125.6
C6 C7 C8 107.9(3)
C6 C7 Fe1 69.91(17)
C8 C7 Fe1 68.89(17)
C6 C7 H7 126.0
C8 C7 H7 126.0
Fe1 C7 H7 126.0
C7 C8 C9 108.3(3)
C7 C8 Fe1 70.37(17)
C9 C8 Fe1 69.48(16)
C7 C8 H8 125.9
C9 C8 H8 125.9
Fe1 C8 H8 125.9
C8 C9 C10 107.1(3)
C8 C9 C11 125.8(3)
C10 C9 C11 127.0(3)
C8 C9 Fe1 69.27(16)
C10 C9 Fe1 69.38(16)
C11 C9 Fe1 124.22(19)
C6 C10 C9 108.0(3)
C6 C10 Fe1 70.41(17)
C9 C10 Fe1 69.32(16)
C6 C10 H10 126.0
C9 C10 H10 126.0
Fe1 C10 H10 126.0
C13 C11 C12 117.5(3)
C13 C11 C9 121.3(3)
C12 C11 C9 121.2(3)
C14 C12 C11 121.0(3)
C14 C12 H12 119.5
C11 C12 H12 119.5
C15 C13 C11 121.6(3)
C15 C13 H13 119.2
C11 C13 H13 119.2
C12 C14 C16 121.0(3)
C12 C14 H14 119.5
C16 C14 H14 119.5
C13 C15 C16 120.7(3)
C13 C15 H15 119.7
C16 C15 H15 119.7
C14 C16 C15 118.2(3)
C14 C16 C17 119.2(3)
C15 C16 C17 122.7(3)
C18 C17 C16 126.7(3)
C18 C17 H17 116.7
C16 C17 H17 116.7
C17 C18 C19 121.6(3)
C17 C18 H18 119.2
C19 C18 H18 119.2
N1 C19 C18 125.7(3)
N1 C19 S2 112.4(2)
C18 C19 S2 121.9(2)
C21 C20 C25 117.6(3)
C21 C20 H20 121.2
C25 C20 H20 121.2
C20 C21 C22 120.9(3)
C20 C21 H21 119.6
C22 C21 H21 119.5
C23 C22 C21 121.6(3)
C23 C22 H22 119.2
C21 C22 H22 119.2
C22 C23 C24 117.4(3)
C22 C23 H23 121.3
C24 C23 H23 121.3
C23 C24 C25 121.3(3)
C23 C24 N1 126.6(3)
C25 C24 N1 112.2(2)
C20 C25 C24 121.2(3)
C20 C25 S2 128.5(2)
C24 C25 S2 110.3(2)
N1 C26 H26A 109.5
N1 C26 H26B 109.5
H26A C26 H26B 109.5
N1 C26 H26C 109.5
H26A C26 H26C 109.5
H26B C26 H26C 109.5
C31 C27 C28 108.2(3)
C31 C27 Fe2 69.57(16)
C28 C27 Fe2 69.96(16)
C31 C27 H27 125.9
C28 C27 H27 125.9
Fe2 C27 H27 125.9
C27 C28 C29 108.1(3)
C27 C28 Fe2 69.54(17)
C29 C28 Fe2 69.13(16)
C27 C28 H28 125.9
C29 C28 H28 125.9
Fe2 C28 H28 125.9
C28 C29 C30 108.3(3)
C28 C29 Fe2 70.13(16)
C30 C29 Fe2 69.76(16)
C28 C29 H29 125.9
C30 C29 H29 125.9
Fe2 C29 H29 125.9
C29 C30 C31 107.2(2)
C29 C30 C37 127.5(3)
C31 C30 C37 125.2(3)
C29 C30 Fe2 69.25(16)
C31 C30 Fe2 69.42(16)
C37 C30 Fe2 125.56(19)
C27 C31 C30 108.2(3)
C27 C31 Fe2 69.75(16)
C30 C31 Fe2 69.51(16)
C27 C31 H31 125.9
C30 C31 H31 125.9
Fe2 C31 H31 125.9
C33 C32 C36 107.8(3)
C33 C32 Fe2 69.69(17)
C36 C32 Fe2 69.75(17)
C33 C32 H32 126.1
C36 C32 H32 126.1
Fe2 C32 H32 126.1
C32 C33 C34 108.1(3)
C32 C33 Fe2 69.53(17)
C34 C33 Fe2 69.48(17)
C32 C33 H33 126.0
C34 C33 H33 126.0
Fe2 C33 H33 126.0
C35 C34 C33 107.9(3)
C35 C34 Fe2 69.91(17)
C33 C34 Fe2 69.73(17)
C35 C34 H34 126.0
C33 C34 H34 126.0
Fe2 C34 H34 126.0
C36 C35 C34 108.1(3)
C36 C35 Fe2 69.65(17)
C34 C35 Fe2 69.39(17)
C36 C35 H35 125.9
C34 C35 H35 125.9
Fe2 C35 H35 125.9
C35 C36 C32 108.1(3)
C35 C36 Fe2 69.77(17)
C32 C36 Fe2 69.44(17)
C35 C36 H36 126.0
C32 C36 H36 126.0
Fe2 C36 H36 126.0
C38 C37 C42 117.6(3)
C38 C37 C30 119.8(3)
C42 C37 C30 122.5(3)
C39 C38 C37 121.6(3)
C39 C38 H38 119.2
C37 C38 H38 119.2
C38 C39 C40 120.7(3)
C38 C39 H39 119.7
C40 C39 H39 119.7
C39 C40 C41 118.0(3)
C39 C40 C43 121.6(3)
C41 C40 C43 120.3(3)
C42 C41 C40 120.8(3)
C42 C41 H41 119.6
C40 C41 H41 119.6
C41 C42 C37 121.0(3)
C41 C42 H42 119.5
C37 C42 H42 119.5
C44 C43 C40 124.3(3)
C44 C43 H43 117.8
C40 C43 H43 117.8
C43 C44 C45 124.0(3)
C43 C44 H44 118.0
C45 C44 H44 118.0
N2 C45 C44 124.8(3)
N2 C45 S1 112.6(2)
C44 C45 S1 122.6(2)
C49 C46 C47 121.5(3)
C49 C46 N2 126.8(3)
C47 C46 N2 111.7(2)
C46 C47 C48 121.0(3)
C46 C47 S1 111.0(2)
C48 C47 S1 128.1(2)
C51 C48 C47 117.5(3)
C51 C48 H48 121.3
C47 C48 H48 121.3
C50 C49 C46 117.2(3)
C50 C49 H49 121.4
C46 C49 H49 121.4
C49 C50 C51 121.6(3)
C49 C50 H50 119.2
C51 C50 H50 119.2
C48 C51 C50 121.2(3)
C48 C51 H51 119.4
C50 C51 H51 119.4
N2 C52 H52A 109.5
N2 C52 H52B 109.5
H52A C52 H52B 109.5
N2 C52 H52C 109.5
H52A C52 H52C 109.5
H52B C52 H52C 109.5

loop_
_geom_bond_atom_site_label_1
_geom_bond_atom_site_label_2
_geom_bond_distance
Fe1 C8 2.033(3)
Fe1 C4 2.035(3)
Fe1 C9 2.036(3)
Fe1 C5 2.035(3)
Fe1 C10 2.037(3)
Fe1 C1 2.043(3)
Fe1 C2 2.048(3)
Fe1 C3 2.049(3)
Fe1 C7 2.053(3)
Fe1 C6 2.054(3)
Fe2 C29 2.038(3)
Fe2 C34 2.037(3)
Fe2 C32 2.038(3)
Fe2 C33 2.040(3)
Fe2 C31 2.043(3)
Fe2 C36 2.042(3)
Fe2 C35 2.044(3)
Fe2 C27 2.045(3)
Fe2 C30 2.044(3)
Fe2 C28 2.051(3)
S1 C45 1.722(3)
S1 C47 1.740(3)
S2 C19 1.721(3)
S2 C25 1.738(3)
P1 F10 1.589(2)
P1 F11 1.592(2)
P1 F7 1.595(2)
P1 F12 1.5963(19)
P1 F8 1.600(2)
P1 F9 1.6093(18)
P2 F6 1.5950(19)
P2 F5 1.594(2)
P2 F4 1.5968(18)
P2 F3 1.6002(19)
P2 F2 1.6006(19)
P2 F1 1.6022(19)
N1 C19 1.334(4)
N1 C24 1.400(4)
N1 C26 1.475(4)
N2 C45 1.332(4)
N2 C46 1.403(4)
N2 C52 1.464(4)
C1 C2 1.423(5)
C1 C5 1.426(4)
C1 H1 1.0000
C2 C3 1.416(4)
C2 H2 1.0000
C3 C4 1.422(4)
C3 H3 1.0000
C4 C5 1.413(5)
C4 H4 1.0000
C5 H5 1.0000
C6 C7 1.415(4)
C6 C10 1.417(4)
C6 H6 1.0000
C7 C8 1.422(4)
C7 H7 1.0000
C8 C9 1.433(4)
C8 H8 1.0000
C9 C10 1.436(4)
C9 C11 1.470(4)
C10 H10 1.0000
C11 C13 1.405(4)
C11 C12 1.402(4)
C12 C14 1.385(4)
C12 H12 0.9500
C13 C15 1.377(4)
C13 H13 0.9500
C14 C16 1.398(4)
C14 H14 0.9500
C15 C16 1.402(4)
C15 H15 0.9500
C16 C17 1.451(4)
C17 C18 1.346(4)
C17 H17 0.9500
C18 C19 1.440(4)
C18 H18 0.9500
C20 C21 1.385(4)
C20 C25 1.393(4)
C20 H20 0.9500
C21 C22 1.399(4)
C21 H21 0.9500
C22 C23 1.385(4)
C22 H22 0.9500
C23 C24 1.388(4)
C23 H23 0.9500
C24 C25 1.393(4)
C26 H26A 0.9800
C26 H26B 0.9800
C26 H26C 0.9800
C27 C31 1.421(4)
C27 C28 1.418(4)
C27 H27 1.0000
C28 C29 1.423(4)
C28 H28 1.0000
C29 C30 1.429(4)
C29 H29 1.0000
C30 C31 1.434(4)
C30 C37 1.473(4)
C31 H31 1.0000
C32 C33 1.421(4)
C32 C36 1.423(4)
C32 H32 1.0000
C33 C34 1.421(4)
C33 H33 1.0000
C34 C35 1.419(4)
C34 H34 1.0000
C35 C36 1.417(4)
C35 H35 1.0000
C36 H36 1.0000
C37 C38 1.396(4)
C37 C42 1.398(4)
C38 C39 1.381(4)
C38 H38 0.9500
C39 C40 1.396(4)
C39 H39 0.9500
C40 C41 1.403(4)
C40 C43 1.455(4)
C41 C42 1.386(4)
C41 H41 0.9500
C42 H42 0.9500
C43 C44 1.346(4)
C43 H43 0.9500
C44 C45 1.439(4)
C44 H44 0.9500
C46 C49 1.390(4)
C46 C47 1.388(4)
C47 C48 1.393(4)
C48 C51 1.380(4)
C48 H48 0.9500
C49 C50 1.377(4)
C49 H49 0.9500
C50 C51 1.395(4)
C50 H50 0.9500
C51 H51 0.9500
C52 H52A 0.9800
C52 H52B 0.9800
C52 H52C 0.9800

loop_
_geom_torsion_atom_site_label_1
_geom_torsion_atom_site_label_2
_geom_torsion_atom_site_label_3
_geom_torsion_atom_site_label_4
_geom_torsion
C8 Fe1 C1 C2 154.1(4)
C4 Fe1 C1 C2 81.2(2)
C9 Fe1 C1 C2 -171.23(17)
C5 Fe1 C1 C2 118.7(3)
C10 Fe1 C1 C2 -129.05(18)
C3 Fe1 C1 C2 37.27(18)
C7 Fe1 C1 C2 -51.5(4)
C6 Fe1 C1 C2 -86.5(2)
C8 Fe1 C1 C5 35.4(5)
C4 Fe1 C1 C5 -37.52(19)
C9 Fe1 C1 C5 70.0(2)
C10 Fe1 C1 C5 112.22(19)
C2 Fe1 C1 C5 -118.7(3)
C3 Fe1 C1 C5 -81.5(2)
C7 Fe1 C1 C5 -170.2(3)
C6 Fe1 C1 C5 154.78(18)
C5 C1 C2 C3 0.1(3)
Fe1 C1 C2 C3 -59.1(2)
C5 C1 C2 Fe1 59.3(2)
C8 Fe1 C2 C3 -44.6(4)
C4 Fe1 C2 C3 37.7(2)
C9 Fe1 C2 C3 148.9(4)
C5 Fe1 C2 C3 81.6(2)
C10 Fe1 C2 C3 -169.19(19)
C1 Fe1 C2 C3 119.7(3)
C7 Fe1 C2 C3 -83.3(2)
C6 Fe1 C2 C3 -126.9(2)
C8 Fe1 C2 C1 -164.3(3)
C4 Fe1 C2 C1 -82.0(2)
C9 Fe1 C2 C1 29.2(6)
C5 Fe1 C2 C1 -38.15(19)
C10 Fe1 C2 C1 71.1(2)
C3 Fe1 C2 C1 -119.7(3)
C7 Fe1 C2 C1 156.94(19)
C6 Fe1 C2 C1 113.37(19)
C1 C2 C3 C4 0.2(3)
Fe1 C2 C3 C4 -58.8(2)
C1 C2 C3 Fe1 58.9(2)
C8 Fe1 C3 C2 158.90(18)
C4 Fe1 C3 C2 -119.4(3)
C9 Fe1 C3 C2 -164.3(2)
C5 Fe1 C3 C2 -81.7(2)
C10 Fe1 C3 C2 39.4(6)
C1 Fe1 C3 C2 -37.51(19)
C7 Fe1 C3 C2 115.4(2)
C6 Fe1 C3 C2 75.0(2)
C8 Fe1 C3 C4 -81.7(2)
C9 Fe1 C3 C4 -44.9(4)
C5 Fe1 C3 C4 37.7(2)
C10 Fe1 C3 C4 158.8(5)
C1 Fe1 C3 C4 81.9(2)
C2 Fe1 C3 C4 119.4(3)
C7 Fe1 C3 C4 -125.2(2)
C6 Fe1 C3 C4 -165.59(19)
C2 C3 C4 C5 -0.4(3)
Fe1 C3 C4 C5 -59.6(2)
C2 C3 C4 Fe1 59.2(2)
C8 Fe1 C4 C5 -126.09(19)
C9 Fe1 C4 C5 -83.1(2)
C10 Fe1 C4 C5 -50.8(3)
C1 Fe1 C4 C5 37.80(19)
C2 Fe1 C4 C5 81.7(2)
C3 Fe1 C4 C5 119.1(3)
C7 Fe1 C4 C5 -165.55(18)
C6 Fe1 C4 C5 170.1(4)
C8 Fe1 C4 C3 114.8(2)
C9 Fe1 C4 C3 157.77(19)
C5 Fe1 C4 C3 -119.1(3)
C10 Fe1 C4 C3 -170.0(2)
C1 Fe1 C4 C3 -81.3(2)
C2 Fe1 C4 C3 -37.4(2)
C7 Fe1 C4 C3 75.3(2)
C6 Fe1 C4 C3 51.0(6)
C3 C4 C5 C1 0.4(3)
Fe1 C4 C5 C1 -59.4(2)
C3 C4 C5 Fe1 59.8(2)
C2 C1 C5 C4 -0.3(3)
Fe1 C1 C5 C4 59.3(2)
C2 C1 C5 Fe1 -59.7(2)
C8 Fe1 C5 C4 72.0(2)
C9 Fe1 C5 C4 112.53(19)
C10 Fe1 C5 C4 155.12(18)
C1 Fe1 C5 C4 -119.4(3)
C2 Fe1 C5 C4 -81.5(2)
C3 Fe1 C5 C4 -37.82(19)
C7 Fe1 C5 C4 45.4(5)
C6 Fe1 C5 C4 -174.5(2)
C8 Fe1 C5 C1 -168.59(18)
C4 Fe1 C5 C1 119.4(3)
C9 Fe1 C5 C1 -128.07(19)
C10 Fe1 C5 C1 -85.5(2)
C2 Fe1 C5 C1 37.94(19)
C3 Fe1 C5 C1 81.6(2)
C7 Fe1 C5 C1 164.8(4)
C6 Fe1 C5 C1 -55.1(3)
C8 Fe1 C6 C7 -37.67(17)
C4 Fe1 C6 C7 30.6(6)
C9 Fe1 C6 C7 -82.17(19)
C5 Fe1 C6 C7 -163.9(3)
C10 Fe1 C6 C7 -120.5(3)
C1 Fe1 C6 C7 157.51(18)
C2 Fe1 C6 C7 113.47(19)
C3 Fe1 C6 C7 71.5(2)
C8 Fe1 C6 C10 82.81(19)
C4 Fe1 C6 C10 151.1(5)
C9 Fe1 C6 C10 38.31(17)
C5 Fe1 C6 C10 -43.4(3)
C1 Fe1 C6 C10 -82.0(2)
C2 Fe1 C6 C10 -126.05(19)
C3 Fe1 C6 C10 -168.05(18)
C7 Fe1 C6 C10 120.5(3)
C10 C6 C7 C8 0.4(3)
Fe1 C6 C7 C8 58.6(2)
C10 C6 C7 Fe1 -58.2(2)
C8 Fe1 C7 C6 119.5(3)
C4 Fe1 C7 C6 -170.91(18)
C9 Fe1 C7 C6 81.47(19)
C5 Fe1 C7 C6 153.6(4)
C10 Fe1 C7 C6 37.00(17)
C1 Fe1 C7 C6 -49.8(4)
C2 Fe1 C7 C6 -86.2(2)
C3 Fe1 C7 C6 -129.07(18)
C4 Fe1 C7 C8 69.6(2)
C9 Fe1 C7 C8 -38.06(18)
C5 Fe1 C7 C8 34.1(5)
C10 Fe1 C7 C8 -82.53(19)
C1 Fe1 C7 C8 -169.4(3)
C2 Fe1 C7 C8 154.30(18)
C3 Fe1 C7 C8 111.40(19)
C6 Fe1 C7 C8 -119.5(3)
C6 C7 C8 C9 0.2(3)
Fe1 C7 C8 C9 59.4(2)
C6 C7 C8 Fe1 -59.2(2)
C4 Fe1 C8 C7 -128.8(2)
C9 Fe1 C8 C7 119.3(3)
C5 Fe1 C8 C7 -168.92(19)
C10 Fe1 C8 C7 80.9(2)
C1 Fe1 C8 C7 163.4(4)
C2 Fe1 C8 C7 -55.6(3)
C3 Fe1 C8 C7 -86.7(2)
C6 Fe1 C8 C7 37.28(19)
C4 Fe1 C8 C9 111.89(18)
C5 Fe1 C8 C9 71.8(2)
C10 Fe1 C8 C9 -38.34(17)
C1 Fe1 C8 C9 44.2(5)
C2 Fe1 C8 C9 -174.9(2)
C3 Fe1 C8 C9 154.07(17)
C7 Fe1 C8 C9 -119.3(3)
C6 Fe1 C8 C9 -81.98(18)
C7 C8 C9 C10 -0.6(3)
Fe1 C8 C9 C10 59.31(19)
C7 C8 C9 C11 -177.8(3)
Fe1 C8 C9 C11 -117.9(3)
C7 C8 C9 Fe1 -59.9(2)
C4 Fe1 C9 C8 -84.3(2)
C5 Fe1 C9 C8 -126.35(18)
C10 Fe1 C9 C8 118.6(2)
C1 Fe1 C9 C8 -166.05(18)
C2 Fe1 C9 C8 170.7(4)
C3 Fe1 C9 C8 -53.4(3)
C7 Fe1 C9 C8 37.59(18)
C6 Fe1 C9 C8 80.96(19)
C8 Fe1 C9 C10 -118.6(2)
C4 Fe1 C9 C10 157.17(18)
C5 Fe1 C9 C10 115.08(18)
C1 Fe1 C9 C10 75.4(2)
C2 Fe1 C9 C10 52.2(5)
C3 Fe1 C9 C10 -171.9(2)
C7 Fe1 C9 C10 -80.98(19)
C6 Fe1 C9 C10 -37.61(18)
C8 Fe1 C9 C11 119.9(3)
C4 Fe1 C9 C11 35.7(3)
C5 Fe1 C9 C11 -6.4(3)
C10 Fe1 C9 C11 -121.5(3)
C1 Fe1 C9 C11 -46.1(3)
C2 Fe1 C9 C11 -69.3(6)
C3 Fe1 C9 C11 66.6(4)
C7 Fe1 C9 C11 157.5(3)
C6 Fe1 C9 C11 -159.1(3)
C7 C6 C10 C9 -0.7(3)
Fe1 C6 C10 C9 -59.38(19)
C7 C6 C10 Fe1 58.6(2)
C8 C9 C10 C6 0.8(3)
C11 C9 C10 C6 178.0(3)
Fe1 C9 C10 C6 60.1(2)
C8 C9 C10 Fe1 -59.24(19)
C11 C9 C10 Fe1 118.0(3)
C8 Fe1 C10 C6 -80.65(19)
C4 Fe1 C10 C6 -165.5(3)
C9 Fe1 C10 C6 -119.0(3)
C5 Fe1 C10 C6 159.66(18)
C1 Fe1 C10 C6 116.29(19)
C2 Fe1 C10 C6 75.8(2)
C3 Fe1 C10 C6 44.0(6)
C7 Fe1 C10 C6 -36.81(18)
C8 Fe1 C10 C9 38.31(17)
C4 Fe1 C10 C9 -46.5(3)
C5 Fe1 C10 C9 -81.4(2)
C1 Fe1 C10 C9 -124.76(18)
C2 Fe1 C10 C9 -165.20(18)
C3 Fe1 C10 C9 163.0(5)
C7 Fe1 C10 C9 82.14(18)
C6 Fe1 C10 C9 119.0(3)
C8 C9 C11 C13 -15.3(4)
C10 C9 C11 C13 168.0(3)
Fe1 C9 C11 C13 -103.1(3)
C8 C9 C11 C12 164.5(3)
C10 C9 C11 C12 -12.2(4)
Fe1 C9 C11 C12 76.7(3)
C13 C11 C12 C14 0.7(4)
C9 C11 C12 C14 -179.1(3)
C12 C11 C13 C15 0.3(4)
C9 C11 C13 C15 -179.9(3)
C11 C12 C14 C16 -1.5(4)
C11 C13 C15 C16 -0.4(4)
C12 C14 C16 C15 1.4(4)
C12 C14 C16 C17 -179.8(3)
C13 C15 C16 C14 -0.4(4)
C13 C15 C16 C17 -179.2(3)
C14 C16 C17 C18 168.7(3)
C15 C16 C17 C18 -12.5(5)
C16 C17 C18 C19 178.5(3)
C24 N1 C19 C18 -178.4(3)
C26 N1 C19 C18 -0.1(4)
C24 N1 C19 S2 2.4(3)
C26 N1 C19 S2 -179.2(2)
C17 C18 C19 N1 154.7(3)
C17 C18 C19 S2 -26.2(4)
C25 S2 C19 N1 -2.0(2)
C25 S2 C19 C18 178.8(2)
C25 C20 C21 C22 0.6(4)
C20 C21 C22 C23 -0.3(5)
C21 C22 C23 C24 -0.4(4)
C22 C23 C24 C25 0.7(4)
C22 C23 C24 N1 -178.4(3)
C19 N1 C24 C23 177.7(3)
C26 N1 C24 C23 -0.7(4)
C19 N1 C24 C25 -1.5(3)
C26 N1 C24 C25 -180.0(2)
C21 C20 C25 C24 -0.3(4)
C21 C20 C25 S2 178.4(2)
C23 C24 C25 C20 -0.4(4)
N1 C24 C25 C20 178.9(3)
C23 C24 C25 S2 -179.3(2)
N1 C24 C25 S2 0.0(3)
C19 S2 C25 C20 -177.7(3)
C19 S2 C25 C24 1.1(2)
C29 Fe2 C27 C31 81.94(18)
C34 Fe2 C27 C31 -118.26(18)
C32 Fe2 C27 C31 165.1(3)
C33 Fe2 C27 C31 -160.72(17)
C36 Fe2 C27 C31 -43.6(5)
C35 Fe2 C27 C31 -76.7(2)
C30 Fe2 C27 C31 37.80(17)
C28 Fe2 C27 C31 119.4(3)
C29 Fe2 C27 C28 -37.45(17)
C34 Fe2 C27 C28 122.35(18)
C32 Fe2 C27 C28 45.7(4)
C33 Fe2 C27 C28 79.9(2)
C31 Fe2 C27 C28 -119.4(3)
C36 Fe2 C27 C28 -163.0(3)
C35 Fe2 C27 C28 163.96(17)
C30 Fe2 C27 C28 -81.59(18)
C31 C27 C28 C29 -0.8(3)
Fe2 C27 C28 C29 58.51(19)
C31 C27 C28 Fe2 -59.3(2)
C29 Fe2 C28 C27 119.9(2)
C34 Fe2 C28 C27 -76.5(2)
C32 Fe2 C28 C27 -160.73(18)
C33 Fe2 C28 C27 -118.31(18)
C31 Fe2 C28 C27 37.66(17)
C36 Fe2 C28 C27 165.9(3)
C35 Fe2 C28 C27 -44.0(4)
C30 Fe2 C28 C27 81.95(18)
C34 Fe2 C28 C29 163.62(17)
C32 Fe2 C28 C29 79.4(2)
C33 Fe2 C28 C29 121.83(18)
C31 Fe2 C28 C29 -82.19(18)
C36 Fe2 C28 C29 46.0(4)
C35 Fe2 C28 C29 -163.9(3)
C27 Fe2 C28 C29 -119.9(2)
C30 Fe2 C28 C29 -37.90(17)
C27 C28 C29 C30 0.8(3)
Fe2 C28 C29 C30 59.56(19)
C27 C28 C29 Fe2 -58.8(2)
C34 Fe2 C29 C28 -44.6(4)
C32 Fe2 C29 C28 -118.64(18)
C33 Fe2 C29 C28 -77.1(2)
C31 Fe2 C29 C28 81.04(18)
C36 Fe2 C29 C28 -160.83(17)
C35 Fe2 C29 C28 166.5(3)
C27 Fe2 C29 C28 37.23(17)
C30 Fe2 C29 C28 119.2(2)
C34 Fe2 C29 C30 -163.9(3)
C32 Fe2 C29 C30 122.13(18)
C33 Fe2 C29 C30 163.70(17)
C31 Fe2 C29 C30 -38.18(16)
C36 Fe2 C29 C30 79.9(2)
C35 Fe2 C29 C30 47.3(4)
C27 Fe2 C29 C30 -81.99(18)
C28 Fe2 C29 C30 -119.2(2)
C28 C29 C30 C31 -0.5(3)
Fe2 C29 C30 C31 59.27(19)
C28 C29 C30 C37 -179.3(3)
Fe2 C29 C30 C37 -119.5(3)
C28 C29 C30 Fe2 -59.80(19)
C34 Fe2 C30 C29 166.2(3)
C32 Fe2 C30 C29 -76.6(2)
C33 Fe2 C30 C29 -44.4(4)
C31 Fe2 C30 C29 118.7(2)
C36 Fe2 C30 C29 -118.40(18)
C35 Fe2 C30 C29 -160.44(17)
C27 Fe2 C30 C29 81.27(18)
C28 Fe2 C30 C29 37.68(17)
C29 Fe2 C30 C31 -118.7(2)
C34 Fe2 C30 C31 47.5(4)
C32 Fe2 C30 C31 164.66(17)
C33 Fe2 C30 C31 -163.1(3)
C36 Fe2 C30 C31 122.88(18)
C35 Fe2 C30 C31 80.8(2)
C27 Fe2 C30 C31 -37.45(17)
C28 Fe2 C30 C31 -81.04(18)
C29 Fe2 C30 C37 122.0(3)
C34 Fe2 C30 C37 -71.8(4)
C32 Fe2 C30 C37 45.4(3)
C33 Fe2 C30 C37 77.6(4)
C31 Fe2 C30 C37 -119.3(3)
C36 Fe2 C30 C37 3.6(3)
C35 Fe2 C30 C37 -38.4(3)
C27 Fe2 C30 C37 -156.7(3)
C28 Fe2 C30 C37 159.7(3)
C28 C27 C31 C30 0.4(3)
Fe2 C27 C31 C30 -59.08(19)
C28 C27 C31 Fe2 59.5(2)
C29 C30 C31 C27 0.1(3)
C37 C30 C31 C27 178.9(2)
Fe2 C30 C31 C27 59.2(2)
C29 C30 C31 Fe2 -59.16(19)
C37 C30 C31 Fe2 119.7(3)
C29 Fe2 C31 C27 -81.43(19)
C34 Fe2 C31 C27 80.1(2)
C32 Fe2 C31 C27 -161.9(3)
C33 Fe2 C31 C27 46.1(4)
C36 Fe2 C31 C27 164.24(18)
C35 Fe2 C31 C27 122.58(19)
C30 Fe2 C31 C27 -119.5(2)
C28 Fe2 C31 C27 -37.50(18)
C29 Fe2 C31 C30 38.10(16)
C34 Fe2 C31 C30 -160.37(17)
C32 Fe2 C31 C30 -42.4(4)
C33 Fe2 C31 C30 165.7(3)
C36 Fe2 C31 C30 -76.2(2)
C35 Fe2 C31 C30 -117.89(18)
C27 Fe2 C31 C30 119.5(2)
C28 Fe2 C31 C30 82.02(18)
C29 Fe2 C32 C33 122.35(18)
C34 Fe2 C32 C33 -37.58(18)
C31 Fe2 C32 C33 -163.7(3)
C36 Fe2 C32 C33 -118.9(3)
C35 Fe2 C32 C33 -81.44(19)
C27 Fe2 C32 C33 47.2(4)
C30 Fe2 C32 C33 164.19(17)
C28 Fe2 C32 C33 80.2(2)
C29 Fe2 C32 C36 -118.72(19)
C34 Fe2 C32 C36 81.4(2)
C33 Fe2 C32 C36 118.9(3)
C31 Fe2 C32 C36 -44.7(5)
C35 Fe2 C32 C36 37.50(18)
C27 Fe2 C32 C36 166.2(3)
C30 Fe2 C32 C36 -76.9(2)
C28 Fe2 C32 C36 -160.85(18)
C36 C32 C33 C34 -0.6(3)
Fe2 C32 C33 C34 59.0(2)
C36 C32 C33 Fe2 -59.6(2)
C29 Fe2 C33 C32 -76.3(2)
C34 Fe2 C33 C32 119.6(3)
C31 Fe2 C33 C32 166.4(3)
C36 Fe2 C33 C32 37.94(18)
C35 Fe2 C33 C32 81.71(19)
C27 Fe2 C33 C32 -160.19(18)
C30 Fe2 C33 C32 -42.8(4)
C28 Fe2 C33 C32 -118.12(19)
C29 Fe2 C33 C34 164.14(17)
C32 Fe2 C33 C34 -119.6(3)
C31 Fe2 C33 C34 46.8(4)
C36 Fe2 C33 C34 -81.6(2)
C35 Fe2 C33 C34 -37.84(18)
C27 Fe2 C33 C34 80.3(2)
C30 Fe2 C33 C34 -162.4(3)
C28 Fe2 C33 C34 122.33(19)
C32 C33 C34 C35 0.7(3)
Fe2 C33 C34 C35 59.7(2)
C32 C33 C34 Fe2 -59.0(2)
C29 Fe2 C34 C35 -162.1(3)
C32 Fe2 C34 C35 -81.40(19)
C33 Fe2 C34 C35 -119.0(3)
C31 Fe2 C34 C35 80.6(2)
C36 Fe2 C34 C35 -37.43(18)
C27 Fe2 C34 C35 122.87(19)
C30 Fe2 C34 C35 45.9(4)
C28 Fe2 C34 C35 164.34(18)
C29 Fe2 C34 C33 -43.1(4)
C32 Fe2 C34 C33 37.57(18)
C31 Fe2 C34 C33 -160.47(18)
C36 Fe2 C34 C33 81.5(2)
C35 Fe2 C34 C33 119.0(3)
C27 Fe2 C34 C33 -118.15(19)
C30 Fe2 C34 C33 164.9(3)
C28 Fe2 C34 C33 -76.7(2)
C33 C34 C35 C36 -0.5(3)
Fe2 C34 C35 C36 59.1(2)
C33 C34 C35 Fe2 -59.6(2)
C29 Fe2 C35 C36 45.1(4)
C34 Fe2 C35 C36 -119.6(3)
C32 Fe2 C35 C36 -37.70(18)
C33 Fe2 C35 C36 -81.69(19)
C31 Fe2 C35 C36 122.43(18)
C27 Fe2 C35 C36 164.18(18)
C30 Fe2 C35 C36 79.5(2)
C28 Fe2 C35 C36 -162.6(3)
C29 Fe2 C35 C34 164.7(3)
C32 Fe2 C35 C34 81.91(19)
C33 Fe2 C35 C34 37.92(18)
C31 Fe2 C35 C34 -117.96(18)
C36 Fe2 C35 C34 119.6(3)
C27 Fe2 C35 C34 -76.2(2)
C30 Fe2 C35 C34 -160.89(17)
C28 Fe2 C35 C34 -43.0(4)
C34 C35 C36 C32 0.2(3)
Fe2 C35 C36 C32 59.1(2)
C34 C35 C36 Fe2 -58.9(2)
C33 C32 C36 C35 0.3(3)
Fe2 C32 C36 C35 -59.3(2)
C33 C32 C36 Fe2 59.5(2)
C29 Fe2 C36 C35 -161.17(17)
C34 Fe2 C36 C35 37.54(18)
C32 Fe2 C36 C35 119.4(3)
C33 Fe2 C36 C35 81.53(19)
C31 Fe2 C36 C35 -76.7(2)
C27 Fe2 C36 C35 -43.7(5)
C30 Fe2 C36 C35 -118.63(18)
C28 Fe2 C36 C35 165.4(3)
C29 Fe2 C36 C32 79.4(2)
C34 Fe2 C36 C32 -81.9(2)
C33 Fe2 C36 C32 -37.91(18)
C31 Fe2 C36 C32 163.84(18)
C35 Fe2 C36 C32 -119.4(3)
C27 Fe2 C36 C32 -163.2(3)
C30 Fe2 C36 C32 121.93(19)
C28 Fe2 C36 C32 46.0(4)
C29 C30 C37 C38 -151.2(3)
C31 C30 C37 C38 30.1(4)
Fe2 C30 C37 C38 118.7(3)
C29 C30 C37 C42 30.4(4)
C31 C30 C37 C42 -148.2(3)
Fe2 C30 C37 C42 -59.6(4)
C42 C37 C38 C39 3.9(4)
C30 C37 C38 C39 -174.6(3)
C37 C38 C39 C40 0.4(4)
C38 C39 C40 C41 -4.7(4)
C38 C39 C40 C43 171.9(3)
C39 C40 C41 C42 4.6(4)
C43 C40 C41 C42 -172.0(3)
C40 C41 C42 C37 -0.3(4)
C38 C37 C42 C41 -3.9(4)
C30 C37 C42 C41 174.5(3)
C39 C40 C43 C44 -16.5(4)
C41 C40 C43 C44 160.0(3)
C40 C43 C44 C45 -178.8(3)
C46 N2 C45 C44 -179.8(3)
C52 N2 C45 C44 -0.5(4)
C46 N2 C45 S1 0.1(3)
C52 N2 C45 S1 179.4(2)
C43 C44 C45 N2 175.4(3)
C43 C44 C45 S1 -4.5(4)
C47 S1 C45 N2 0.2(2)
C47 S1 C45 C44 -179.8(2)
C45 N2 C46 C49 178.7(3)
C52 N2 C46 C49 -0.7(4)
C45 N2 C46 C47 -0.5(3)
C52 N2 C46 C47 -179.9(2)
C49 C46 C47 C48 1.2(4)
N2 C46 C47 C48 -179.5(2)
C49 C46 C47 S1 -178.6(2)
N2 C46 C47 S1 0.7(3)
C45 S1 C47 C46 -0.5(2)
C45 S1 C47 C48 179.7(3)
C46 C47 C48 C51 -0.3(4)
S1 C47 C48 C51 179.4(2)
C47 C46 C49 C50 -0.8(4)
N2 C46 C49 C50 -180.0(3)
C46 C49 C50 C51 -0.4(4)
C47 C48 C51 C50 -0.9(4)
C49 C50 C51 C48 1.3(4)
